data_4067114
loop_
_publ_author_name
'Dureen, Meghan A.'
'Brown, Christopher C.'
'Stephan, Douglas W.'

_publ_section_title
;
 Addition of Enamines or Pyrroles and B(C6F5)3&#x201C;Frustrated Lewis
 Pairs&#x201D; to Alkynes
;
_journal_issue 23
_journal_name_full Organometallics
_journal_page_first 6422
_journal_paper_doi 10.1021/om1008346
_journal_volume 29
_journal_year 2010
_chemical_formula_sum 'C35 H21 B Cl2 F15 N'
_chemical_formula_weight 822.24
_space_group_IT_number 14
_symmetry_cell_setting monoclinic
_symmetry_space_group_name_Hall '-P 2ybc'
_symmetry_space_group_name_H-M 'P 1 21/c 1'
_atom_sites_solution_hydrogens geom
_atom_sites_solution_primary direct
_atom_sites_solution_secondary difmap
_audit_creation_method SHELXL-97
_cell_angle_alpha 90.00
_cell_angle_beta 99.296(3)
_cell_angle_gamma 90.00
_cell_formula_units_Z 4
_cell_length_a 9.2434(4)
_cell_length_b 18.8844(9)
_cell_length_c 19.6905(10)
_cell_measurement_temperature 150(2)
_cell_volume 3392.0(3)
_computing_structure_refinement 'SHELXL-97 (Sheldrick, 1997)'
_computing_structure_solution 'SHELXS-97 (Sheldrick, 1990)'
_diffrn_ambient_temperature 150(2)
_diffrn_measured_fraction_theta_full 0.997
_diffrn_measured_fraction_theta_max 0.997
_diffrn_radiation_monochromator graphite
_diffrn_radiation_source 'fine-focus sealed tube'
_diffrn_radiation_type MoK\a
_diffrn_radiation_wavelength 0.71073
_diffrn_reflns_av_R_equivalents 0.0483
_diffrn_reflns_av_sigmaI/netI 0.0309
_diffrn_reflns_limit_h_max 10
_diffrn_reflns_limit_h_min -10
_diffrn_reflns_limit_k_max 21
_diffrn_reflns_limit_k_min -21
_diffrn_reflns_limit_l_max 22
_diffrn_reflns_limit_l_min -22
_diffrn_reflns_number 45971
_diffrn_reflns_theta_full 24.29
_diffrn_reflns_theta_max 24.29
_diffrn_reflns_theta_min 1.50
_exptl_absorpt_coefficient_mu 0.303
_exptl_absorpt_correction_T_max 0.9559
_exptl_absorpt_correction_T_min 0.9146
_exptl_absorpt_correction_type empirical
_exptl_crystal_density_diffrn 1.610
_exptl_crystal_density_method 'not measured'
_exptl_crystal_F_000 1648
_exptl_crystal_size_max 0.30
_exptl_crystal_size_mid 0.15
_exptl_crystal_size_min 0.15
_refine_diff_density_max 0.748
_refine_diff_density_min -0.754
_refine_diff_density_rms 0.058
_refine_ls_extinction_coef 0.0007(3)
_refine_ls_extinction_expression Fc^*^=kFc[1+0.001xFc^2^\l^3^/sin(2\q)]^-1/4^
_refine_ls_extinction_method SHELXL
_refine_ls_goodness_of_fit_ref 1.022
_refine_ls_hydrogen_treatment fixed
_refine_ls_matrix_type full
_refine_ls_number_parameters 491
_refine_ls_number_reflns 5497
_refine_ls_number_restraints 0
_refine_ls_restrained_S_all 1.022
_refine_ls_R_factor_all 0.0679
_refine_ls_R_factor_gt 0.0465
_refine_ls_shift/su_max 0.001
_refine_ls_shift/su_mean 0.000
_refine_ls_structure_factor_coef Fsqd
_refine_ls_weighting_details 'calc w=1/[\s^2^(Fo^2^)+(0.0428P)^2^+5.3299P] where P=(Fo^2^+2Fc^2^)/3'
_refine_ls_weighting_scheme calc
_refine_ls_wR_factor_gt 0.1039
_refine_ls_wR_factor_ref 0.1162
_reflns_number_gt 4177
_reflns_number_total 5497
_reflns_threshold_expression >2sigma(I)
_cod_data_source_file om1008346_si_002.cif
_cod_data_source_block tBuNC4H4C(Ph)=CH(B(C6F5)3
_cod_original_sg_symbol_H-M P2(1)/c
_cod_database_code 4067114

loop_
_symmetry_equiv_pos_as_xyz
'x, y, z'
'-x, y+1/2, -z+1/2'
'-x, -y, -z'
'x, -y-1/2, z-1/2'

loop_
_atom_site_label
_atom_site_type_symbol
_atom_site_fract_x
_atom_site_fract_y
_atom_site_fract_z
_atom_site_U_iso_or_equiv
_atom_site_adp_type
_atom_site_occupancy
_atom_site_symmetry_multiplicity
_atom_site_calc_flag
_atom_site_refinement_flags
Cl1 Cl 0.23032(15) 0.64770(7) 0.43133(8) 0.0914(4) Uani 1 1 d .
Cl2 Cl 0.50017(18) 0.64743(12) 0.52928(10) 0.1360(7) Uani 1 1 d .
F1 F -0.10374(16) 0.84750(8) 0.32502(8) 0.0276(4) Uani 1 1 d .
F2 F 0.04211(18) 0.79760(9) 0.44342(9) 0.0349(4) Uani 1 1 d .
F3 F 0.31581(19) 0.84576(10) 0.49366(9) 0.0403(5) Uani 1 1 d .
F4 F 0.44448(17) 0.94301(9) 0.41944(9) 0.0350(4) Uani 1 1 d .
F5 F 0.30827(16) 0.98827(8) 0.29920(8) 0.0257(4) Uani 1 1 d .
F6 F -0.23984(18) 0.96940(10) 0.11634(9) 0.0346(4) Uani 1 1 d .
F7 F -0.49042(19) 1.03743(11) 0.11874(10) 0.0488(5) Uani 1 1 d .
F8 F -0.55215(18) 1.09278(10) 0.23892(11) 0.0476(5) Uani 1 1 d .
F9 F -0.36300(19) 1.06902(10) 0.35850(10) 0.0412(5) Uani 1 1 d .
F10 F -0.11914(17) 0.99846(9) 0.35879(8) 0.0294(4) Uani 1 1 d .
F11 F 0.08363(19) 0.94480(9) 0.08645(8) 0.0335(4) Uani 1 1 d .
F12 F 0.1821(2) 1.05559(11) 0.02611(9) 0.0471(5) Uani 1 1 d .
F13 F 0.2197(2) 1.18271(10) 0.09168(11) 0.0564(6) Uani 1 1 d .
F14 F 0.1571(2) 1.19534(9) 0.22195(11) 0.0465(5) Uani 1 1 d .
F15 F 0.06402(17) 1.08397(8) 0.28519(8) 0.0282(4) Uani 1 1 d .
N1 N -0.1124(2) 0.66994(12) 0.07415(11) 0.0204(5) Uani 1 1 d .
C1 C -0.0216(3) 0.86967(14) 0.18656(14) 0.0209(6) Uani 1 1 d .
H1 H -0.1136 0.8642 0.1576 0.025 Uiso 1 1 calc R
C2 C 0.0722(3) 0.81546(14) 0.18506(14) 0.0203(6) Uani 1 1 d .
C3 C 0.2274(3) 0.81220(14) 0.22205(14) 0.0220(6) Uani 1 1 d .
C4 C 0.3358(3) 0.85605(15) 0.20459(16) 0.0272(7) Uani 1 1 d .
H4 H 0.3111 0.8912 0.1701 0.033 Uiso 1 1 calc R
C5 C 0.2676(3) 0.76149(15) 0.27339(15) 0.0279(7) Uani 1 1 d .
H5 H 0.1951 0.7309 0.2863 0.034 Uiso 1 1 calc R
C6 C 0.4805(3) 0.84922(17) 0.23695(17) 0.0344(8) Uani 1 1 d .
H6 H 0.5537 0.8795 0.2242 0.041 Uiso 1 1 calc R
C7 C 0.5184(3) 0.79897(18) 0.28723(17) 0.0372(8) Uani 1 1 d .
H7 H 0.6174 0.7944 0.3090 0.045 Uiso 1 1 calc R
C8 C 0.4121(3) 0.75535(17) 0.30578(17) 0.0344(8) Uani 1 1 d .
H8 H 0.4376 0.7209 0.3408 0.041 Uiso 1 1 calc R
C9 C 0.0290(3) 0.75352(14) 0.14272(14) 0.0201(6) Uani 1 1 d .
C10 C 0.1141(3) 0.69966(14) 0.12670(14) 0.0241(6) Uani 1 1 d .
H10 H 0.2169 0.6955 0.1409 0.029 Uiso 1 1 calc R
C11 C 0.0238(3) 0.65054(15) 0.08514(14) 0.0238(6) Uani 1 1 d .
H11 H 0.0590 0.6083 0.0674 0.029 Uiso 1 1 calc R
C12 C -0.1253(3) 0.73812(15) 0.10902(15) 0.0246(6) Uani 1 1 d .
H12A H -0.1915 0.7341 0.1436 0.030 Uiso 1 1 calc R
H12B H -0.1625 0.7756 0.0755 0.030 Uiso 1 1 calc R
C13 C -0.2420(3) 0.63236(14) 0.03394(14) 0.0229(6) Uani 1 1 d .
C14 C -0.3545(3) 0.62177(16) 0.08186(15) 0.0294(7) Uani 1 1 d .
H14A H -0.3085 0.5970 0.1236 0.044 Uiso 1 1 calc R
H14B H -0.4366 0.5935 0.0584 0.044 Uiso 1 1 calc R
H14C H -0.3907 0.6680 0.0944 0.044 Uiso 1 1 calc R
C15 C -0.1914(3) 0.56163(16) 0.00984(16) 0.0323(7) Uani 1 1 d .
H15A H -0.1201 0.5695 -0.0212 0.048 Uiso 1 1 calc R
H15B H -0.2759 0.5356 -0.0146 0.048 Uiso 1 1 calc R
H15C H -0.1456 0.5340 0.0497 0.048 Uiso 1 1 calc R
C16 C -0.3040(3) 0.67892(16) -0.02718(15) 0.0314(7) Uani 1 1 d .
H16A H -0.3368 0.7241 -0.0104 0.047 Uiso 1 1 calc R
H16B H -0.3871 0.6549 -0.0549 0.047 Uiso 1 1 calc R
H16C H -0.2277 0.6877 -0.0554 0.047 Uiso 1 1 calc R
C17 C 0.0922(3) 0.92172(13) 0.30567(14) 0.0187(6) Uani 1 1 d .
C18 C 0.0337(3) 0.87238(15) 0.34607(14) 0.0217(6) Uani 1 1 d .
C19 C 0.1061(3) 0.84597(15) 0.40744(15) 0.0248(6) Uani 1 1 d .
C20 C 0.2456(3) 0.86959(16) 0.43285(15) 0.0269(7) Uani 1 1 d .
C21 C 0.3090(3) 0.91803(15) 0.39503(15) 0.0239(6) Uani 1 1 d .
C22 C 0.2336(3) 0.94221(14) 0.33314(14) 0.0201(6) Uani 1 1 d .
C23 C -0.1651(3) 0.97752(14) 0.23736(14) 0.0210(6) Uani 1 1 d .
C24 C -0.2677(3) 0.99078(15) 0.17873(15) 0.0258(7) Uani 1 1 d .
C25 C -0.3971(3) 1.02737(17) 0.17823(17) 0.0326(8) Uani 1 1 d .
C26 C -0.4298(3) 1.05451(16) 0.23850(18) 0.0330(8) Uani 1 1 d .
C27 C -0.3344(3) 1.04260(15) 0.29822(17) 0.0297(7) Uani 1 1 d .
C28 C -0.2071(3) 1.00494(15) 0.29654(15) 0.0238(6) Uani 1 1 d .
C29 C 0.0705(3) 1.00767(14) 0.19003(14) 0.0191(6) Uani 1 1 d .
C30 C 0.1014(3) 1.00547(15) 0.12358(15) 0.0243(6) Uani 1 1 d .
C31 C 0.1511(3) 1.06258(17) 0.09037(15) 0.0302(7) Uani 1 1 d .
C32 C 0.1696(3) 1.12681(17) 0.12306(17) 0.0344(8) Uani 1 1 d .
C33 C 0.1383(3) 1.13287(15) 0.18853(17) 0.0296(7) Uani 1 1 d .
C34 C 0.0908(3) 1.07442(15) 0.21982(15) 0.0223(6) Uani 1 1 d .
C36 C 0.3358(6) 0.6115(3) 0.5042(3) 0.0922(18) Uani 1 1 d .
H36A H 0.2795 0.6152 0.5427 0.111 Uiso 1 1 calc R
H36B H 0.3495 0.5605 0.4955 0.111 Uiso 1 1 calc R
B1 B -0.0018(3) 0.94324(17) 0.23032(16) 0.0200(7) Uani 1 1 d .

loop_
_atom_site_aniso_label
_atom_site_aniso_U_11
_atom_site_aniso_U_22
_atom_site_aniso_U_33
_atom_site_aniso_U_23
_atom_site_aniso_U_13
_atom_site_aniso_U_12
Cl1 0.0750(8) 0.0810(9) 0.1151(11) -0.0005(8) 0.0063(8) 0.0210(7)
Cl2 0.0783(10) 0.182(2) 0.1406(16) 0.0313(14) -0.0052(10) -0.0401(11)
F1 0.0222(8) 0.0300(9) 0.0301(10) 0.0051(7) 0.0028(7) -0.0064(7)
F2 0.0366(10) 0.0379(10) 0.0323(10) 0.0144(8) 0.0116(8) 0.0029(8)
F3 0.0390(10) 0.0490(12) 0.0283(10) 0.0112(8) -0.0082(8) 0.0076(9)
F4 0.0230(9) 0.0330(10) 0.0436(11) 0.0000(8) -0.0111(8) 0.0001(7)
F5 0.0206(8) 0.0234(9) 0.0328(10) 0.0024(7) 0.0030(7) -0.0040(7)
F6 0.0310(9) 0.0449(11) 0.0258(10) 0.0022(8) -0.0019(8) 0.0052(8)
F7 0.0266(10) 0.0657(14) 0.0501(13) 0.0198(10) -0.0054(9) 0.0094(9)
F8 0.0237(9) 0.0455(12) 0.0780(15) 0.0210(10) 0.0211(9) 0.0147(8)
F9 0.0379(10) 0.0405(11) 0.0512(12) -0.0033(9) 0.0256(9) 0.0078(8)
F10 0.0299(9) 0.0339(10) 0.0250(9) -0.0025(7) 0.0067(7) 0.0052(7)
F11 0.0435(10) 0.0344(10) 0.0243(10) -0.0032(8) 0.0104(8) -0.0003(8)
F12 0.0567(12) 0.0565(13) 0.0320(11) 0.0133(9) 0.0189(9) 0.0011(10)
F13 0.0696(14) 0.0373(11) 0.0683(15) 0.0243(10) 0.0289(12) -0.0075(10)
F14 0.0567(12) 0.0212(10) 0.0641(14) -0.0023(9) 0.0172(10) -0.0074(9)
F15 0.0315(9) 0.0250(9) 0.0292(10) -0.0064(7) 0.0079(7) -0.0018(7)
N1 0.0222(13) 0.0190(12) 0.0198(13) -0.0007(9) 0.0031(10) -0.0041(10)
C1 0.0189(14) 0.0238(15) 0.0196(15) -0.0003(12) 0.0015(11) -0.0038(12)
C2 0.0208(14) 0.0206(15) 0.0199(15) -0.0021(11) 0.0042(12) -0.0039(11)
C3 0.0205(14) 0.0194(14) 0.0257(16) -0.0078(12) 0.0026(12) 0.0010(11)
C4 0.0235(15) 0.0253(16) 0.0331(18) -0.0025(13) 0.0049(13) 0.0005(12)
C5 0.0269(16) 0.0259(16) 0.0292(17) -0.0005(13) -0.0009(13) -0.0018(13)
C6 0.0198(15) 0.0375(19) 0.047(2) -0.0035(16) 0.0074(14) -0.0034(13)
C7 0.0222(16) 0.043(2) 0.043(2) -0.0114(16) -0.0044(14) 0.0041(14)
C8 0.0325(18) 0.0336(18) 0.0338(19) 0.0001(14) -0.0049(15) 0.0080(14)
C9 0.0222(14) 0.0209(15) 0.0173(15) 0.0019(11) 0.0035(11) -0.0018(11)
C10 0.0213(15) 0.0233(15) 0.0272(17) -0.0032(12) 0.0024(12) -0.0018(12)
C11 0.0283(16) 0.0204(15) 0.0235(16) -0.0004(12) 0.0067(12) -0.0004(12)
C12 0.0225(15) 0.0227(15) 0.0278(16) -0.0052(12) 0.0020(12) -0.0017(12)
C13 0.0242(15) 0.0212(15) 0.0217(16) -0.0013(12) -0.0014(12) -0.0090(12)
C14 0.0265(16) 0.0324(17) 0.0285(17) 0.0038(13) 0.0019(13) -0.0094(13)
C15 0.0339(17) 0.0288(17) 0.0334(18) -0.0051(14) 0.0029(14) -0.0104(14)
C16 0.0310(17) 0.0333(18) 0.0282(17) 0.0048(13) -0.0005(13) -0.0124(14)
C17 0.0187(14) 0.0163(14) 0.0214(15) -0.0050(11) 0.0044(11) 0.0022(11)
C18 0.0184(14) 0.0232(15) 0.0240(16) -0.0035(12) 0.0050(12) -0.0007(12)
C19 0.0283(16) 0.0236(15) 0.0239(16) 0.0045(12) 0.0088(13) 0.0043(12)
C20 0.0283(16) 0.0299(16) 0.0208(16) 0.0019(13) -0.0010(13) 0.0100(13)
C21 0.0181(14) 0.0226(15) 0.0290(17) -0.0052(13) -0.0029(12) 0.0031(12)
C22 0.0208(14) 0.0152(14) 0.0249(16) -0.0024(11) 0.0055(12) 0.0007(11)
C23 0.0186(14) 0.0180(14) 0.0267(16) 0.0027(12) 0.0044(12) -0.0031(11)
C24 0.0224(15) 0.0257(16) 0.0297(18) 0.0044(13) 0.0055(13) -0.0025(12)
C25 0.0183(15) 0.0369(18) 0.041(2) 0.0137(15) -0.0009(14) 0.0028(13)
C26 0.0156(15) 0.0290(17) 0.057(2) 0.0125(15) 0.0125(15) 0.0055(13)
C27 0.0261(16) 0.0258(16) 0.041(2) 0.0017(14) 0.0174(15) -0.0007(13)
C28 0.0207(14) 0.0223(15) 0.0288(17) 0.0045(12) 0.0052(13) -0.0013(12)
C29 0.0125(13) 0.0215(15) 0.0226(16) 0.0014(11) 0.0012(11) 0.0018(11)
C30 0.0231(15) 0.0245(16) 0.0249(17) -0.0004(13) 0.0026(12) 0.0013(12)
C31 0.0283(16) 0.042(2) 0.0226(17) 0.0094(14) 0.0096(13) 0.0046(14)
C32 0.0324(17) 0.0277(17) 0.045(2) 0.0172(15) 0.0109(15) 0.0013(14)
C33 0.0262(16) 0.0190(16) 0.044(2) 0.0008(14) 0.0060(14) -0.0003(12)
C34 0.0171(14) 0.0250(16) 0.0247(17) 0.0008(12) 0.0035(12) 0.0023(11)
C36 0.119(4) 0.101(4) 0.064(3) 0.006(3) 0.036(3) -0.039(3)
B1 0.0176(15) 0.0212(17) 0.0209(17) 0.0003(13) 0.0026(13) 0.0007(13)

loop_
_atom_type_symbol
_atom_type_description
_atom_type_scat_dispersion_real
_atom_type_scat_dispersion_imag
_atom_type_scat_source
C C 0.0033 0.0016 'International Tables Vol C Tables 4.2.6.8 and 6.1.1.4'
H H 0.0000 0.0000 'International Tables Vol C Tables 4.2.6.8 and 6.1.1.4'
B B 0.0013 0.0007 'International Tables Vol C Tables 4.2.6.8 and 6.1.1.4'
N N 0.0061 0.0033 'International Tables Vol C Tables 4.2.6.8 and 6.1.1.4'
F F 0.0171 0.0103 'International Tables Vol C Tables 4.2.6.8 and 6.1.1.4'
Cl Cl 0.1484 0.1585 'International Tables Vol C Tables 4.2.6.8 and 6.1.1.4'

loop_
_geom_angle_atom_site_label_1
_geom_angle_atom_site_label_2
_geom_angle_atom_site_label_3
_geom_angle
C11 N1 C12 108.6(2)
C11 N1 C13 128.7(2)
C12 N1 C13 122.7(2)
C2 C1 B1 130.0(2)
C1 C2 C9 120.4(2)
C1 C2 C3 126.1(2)
C9 C2 C3 113.4(2)
C4 C3 C5 118.0(3)
C4 C3 C2 121.9(3)
C5 C3 C2 120.0(2)
C3 C4 C6 120.7(3)
C8 C5 C3 120.9(3)
C7 C6 C4 120.5(3)
C6 C7 C8 119.6(3)
C7 C8 C5 120.2(3)
C10 C9 C2 128.5(3)
C10 C9 C12 107.3(2)
C2 C9 C12 124.2(2)
C9 C10 C11 108.5(2)
N1 C11 C10 112.2(3)
N1 C12 C9 103.5(2)
N1 C13 C15 108.7(2)
N1 C13 C16 108.0(2)
C15 C13 C16 110.9(2)
N1 C13 C14 107.5(2)
C15 C13 C14 110.7(2)
C16 C13 C14 110.9(2)
C22 C17 C18 113.2(2)
C22 C17 B1 127.6(2)
C18 C17 B1 119.0(2)
F1 C18 C19 116.2(2)
F1 C18 C17 119.3(2)
C19 C18 C17 124.5(3)
F2 C19 C18 120.9(3)
F2 C19 C20 119.4(3)
C18 C19 C20 119.6(3)
F3 C20 C21 121.4(3)
F3 C20 C19 120.2(3)
C21 C20 C19 118.4(3)
F4 C21 C20 119.5(3)
F4 C21 C22 120.3(3)
C20 C21 C22 120.1(3)
F5 C22 C21 115.1(2)
F5 C22 C17 120.7(2)
C21 C22 C17 124.2(3)
C28 C23 C24 112.6(2)
C28 C23 B1 126.5(2)
C24 C23 B1 120.3(2)
F6 C24 C25 115.7(3)
F6 C24 C23 119.6(2)
C25 C24 C23 124.7(3)
F7 C25 C26 119.9(3)
F7 C25 C24 120.5(3)
C26 C25 C24 119.5(3)
F8 C26 C27 120.6(3)
F8 C26 C25 120.7(3)
C27 C26 C25 118.7(3)
F9 C27 C26 120.2(3)
F9 C27 C28 120.0(3)
C26 C27 C28 119.8(3)
F10 C28 C27 114.3(3)
F10 C28 C23 121.0(2)
C27 C28 C23 124.6(3)
C30 C29 C34 113.0(2)
C30 C29 B1 126.4(2)
C34 C29 B1 120.2(2)
F11 C30 C31 115.2(3)
F11 C30 C29 120.7(2)
C31 C30 C29 124.1(3)
F12 C31 C32 119.8(3)
F12 C31 C30 120.4(3)
C32 C31 C30 119.7(3)
F13 C32 C31 120.4(3)
F13 C32 C33 120.5(3)
C31 C32 C33 119.1(3)
F14 C33 C34 120.7(3)
F14 C33 C32 120.1(3)
C34 C33 C32 119.2(3)
F15 C34 C33 116.0(2)
F15 C34 C29 119.1(2)
C33 C34 C29 124.9(3)
Cl2 C36 Cl1 116.7(3)
C1 B1 C17 105.3(2)
C1 B1 C29 113.2(2)
C17 B1 C29 114.8(2)
C1 B1 C23 110.4(2)
C17 B1 C23 112.0(2)
C29 B1 C23 101.3(2)

loop_
_geom_bond_atom_site_label_1
_geom_bond_atom_site_label_2
_geom_bond_distance
Cl1 C36 1.738(6)
Cl2 C36 1.664(5)
F1 C18 1.355(3)
F2 C19 1.350(3)
F3 C20 1.344(3)
F4 C21 1.352(3)
F5 C22 1.352(3)
F6 C24 1.356(3)
F7 C25 1.351(4)
F8 C26 1.343(3)
F9 C27 1.353(4)
F10 C28 1.362(3)
F11 C30 1.355(3)
F12 C31 1.348(3)
F13 C32 1.343(3)
F14 C33 1.348(3)
F15 C34 1.361(3)
N1 C11 1.295(4)
N1 C12 1.473(3)
N1 C13 1.503(3)
C1 C2 1.345(4)
C1 B1 1.629(4)
C2 C9 1.454(4)
C2 C3 1.501(4)
C3 C4 1.386(4)
C3 C5 1.398(4)
C4 C6 1.391(4)
C5 C8 1.389(4)
C6 C7 1.375(5)
C7 C8 1.376(5)
C9 C10 1.354(4)
C9 C12 1.501(4)
C10 C11 1.416(4)
C13 C15 1.516(4)
C13 C16 1.526(4)
C13 C14 1.526(4)
C17 C22 1.386(4)
C17 C18 1.390(4)
C17 B1 1.645(4)
C18 C19 1.377(4)
C19 C20 1.380(4)
C20 C21 1.369(4)
C21 C22 1.380(4)
C23 C28 1.386(4)
C23 C24 1.393(4)
C23 B1 1.669(4)
C24 C25 1.380(4)
C25 C26 1.370(5)
C26 C27 1.370(5)
C27 C28 1.380(4)
C29 C30 1.384(4)
C29 C34 1.390(4)
C29 B1 1.651(4)
C30 C31 1.378(4)
C31 C32 1.371(5)
C32 C33 1.371(5)
C33 C34 1.370(4)
